data_2227333
loop_
_publ_author_name
'Li, Ying-qi'

_publ_section_title
;
 {3-[(2-Chloro-1,3-thiazol-4-yl)methyl]-1,3-thiazolidin-2-ylideneamino}formonitrile
;
_journal_coeditor_code CI5173
_journal_issue 10
_journal_name_full 'Acta Crystallographica Section E'
_journal_page_first o2530
_journal_paper_doi 10.1107/S1600536810035579
_journal_volume 66
_journal_year 2010
_chemical_formula_iupac 'C8 H7 Cl N4 S2'
_chemical_formula_moiety 'C8 H7 Cl N4 S2'
_chemical_formula_sum 'C8 H7 Cl N4 S2'
_chemical_formula_weight 258.75
_chemical_name_systematic
;
{3-[(2-Chloro-1,3-thiazol-4-yl)methyl]-1,3-thiazolidin-2-
ylideneamino}formonitrile
;
_space_group_IT_number 14
_symmetry_cell_setting monoclinic
_symmetry_space_group_name_Hall '-P 2yn'
_symmetry_space_group_name_H-M 'P 1 21/n 1'
_atom_sites_solution_hydrogens geom
_atom_sites_solution_primary direct
_atom_sites_solution_secondary difmap
_cell_angle_alpha 90.00
_cell_angle_beta 105.846(2)
_cell_angle_gamma 90.00
_cell_formula_units_Z 4
_cell_length_a 6.1731(9)
_cell_length_b 16.807(2)
_cell_length_c 10.9057(14)
_cell_measurement_reflns_used 3431
_cell_measurement_temperature 294(2)
_cell_measurement_theta_max 26.24
_cell_measurement_theta_min 2.42
_cell_volume 1088.5(2)
_computing_cell_refinement 'SAINT (Bruker, 2000)'
_computing_data_collection 'SMART (Bruker, 2000)'
_computing_data_reduction 'SAINT (Bruker, 2000)'
_computing_molecular_graphics 'SHELXTL (Sheldrick, 2008)'
_computing_publication_material 'SHELXTL (Sheldrick, 2008)'
_computing_structure_refinement 'SHELXL97 (Sheldrick, 2008)'
_computing_structure_solution 'SHELXS97 (Sheldrick, 2008)'
_diffrn_ambient_temperature 294(2)
_diffrn_measured_fraction_theta_full 0.999
_diffrn_measured_fraction_theta_max 0.999
_diffrn_measurement_device_type 'Bruker SMART CCD area-detector'
_diffrn_measurement_method '\f and \w scans'
_diffrn_radiation_monochromator graphite
_diffrn_radiation_source 'fine-focus sealed tube'
_diffrn_radiation_type MoK\a
_diffrn_radiation_wavelength 0.71073
_diffrn_reflns_av_R_equivalents 0.0206
_diffrn_reflns_av_sigmaI/netI 0.0201
_diffrn_reflns_limit_h_max 7
_diffrn_reflns_limit_h_min -7
_diffrn_reflns_limit_k_max 21
_diffrn_reflns_limit_k_min -15
_diffrn_reflns_limit_l_max 13
_diffrn_reflns_limit_l_min -11
_diffrn_reflns_number 6141
_diffrn_reflns_theta_full 26.35
_diffrn_reflns_theta_max 26.35
_diffrn_reflns_theta_min 2.29
_diffrn_standards_number 0
_exptl_absorpt_coefficient_mu 0.704
_exptl_absorpt_correction_T_max 0.8837
_exptl_absorpt_correction_T_min 0.8604
_exptl_absorpt_correction_type multi-scan
_exptl_absorpt_process_details '(SADABS; Sheldrick, 1996)'
_exptl_crystal_colour Colourless
_exptl_crystal_density_diffrn 1.579
_exptl_crystal_density_method 'not measured'
_exptl_crystal_description Monoclinic
_exptl_crystal_F_000 528
_exptl_crystal_size_max 0.22
_exptl_crystal_size_mid 0.20
_exptl_crystal_size_min 0.18
_refine_diff_density_max 0.296
_refine_diff_density_min -0.340
_refine_ls_extinction_method none
_refine_ls_goodness_of_fit_ref 1.047
_refine_ls_hydrogen_treatment constr
_refine_ls_matrix_type full
_refine_ls_number_parameters 136
_refine_ls_number_reflns 2220
_refine_ls_number_restraints 0
_refine_ls_restrained_S_all 1.047
_refine_ls_R_factor_all 0.0448
_refine_ls_R_factor_gt 0.0363
_refine_ls_shift/su_max 0.001
_refine_ls_shift/su_mean 0.000
_refine_ls_structure_factor_coef Fsqd
_refine_ls_weighting_details 'calc w=1/[\s^2^(Fo^2^)+(0.0573P)^2^+0.3256P] where P=(Fo^2^+2Fc^2^)/3'
_refine_ls_weighting_scheme calc
_refine_ls_wR_factor_gt 0.0955
_refine_ls_wR_factor_ref 0.1025
_reflns_number_gt 1862
_reflns_number_total 2220
_reflns_threshold_expression I>2\s(I)
_cod_data_source_file ci5173.cif
_cod_data_source_block I
_cod_original_cell_volume 1088.5(3)
_cod_original_sg_symbol_H-M 'P 21/n'
_cod_database_code 2227333
_cod_database_fobs_code 2227333

loop_
_symmetry_equiv_pos_as_xyz
'x, y, z'
'-x+1/2, y+1/2, -z+1/2'
'-x, -y, -z'
'x-1/2, -y-1/2, z-1/2'

loop_
_atom_site_type_symbol
_atom_site_label
_atom_site_fract_x
_atom_site_fract_y
_atom_site_fract_z
_atom_site_U_iso_or_equiv
_atom_site_adp_type
_atom_site_calc_flag
_atom_site_refinement_flags
_atom_site_occupancy
_atom_site_disorder_assembly
_atom_site_disorder_group
Cl Cl1 -0.27073(11) 0.02267(4) 0.65605(6) 0.0705(2) Uani d . 1 . .
S S1 0.70384(10) 0.09234(4) 1.21031(5) 0.0588(2) Uani d . 1 . .
S S2 0.07788(10) 0.10824(3) 0.56567(5) 0.05097(18) Uani d . 1 . .
N N1 0.4957(3) 0.15672(9) 0.99768(14) 0.0389(4) Uani d . 1 . .
N N2 0.3327(3) 0.18765(11) 1.15862(15) 0.0466(4) Uani d . 1 . .
N N3 0.3408(4) 0.18457(14) 1.38596(19) 0.0669(6) Uani d . 1 . .
N N4 0.0452(3) 0.11665(10) 0.79535(15) 0.0410(4) Uani d . 1 . .
C C1 0.8149(4) 0.07222(18) 1.0769(2) 0.0660(7) Uani d . 1 . .
H H1A 0.9724 0.0873 1.0975 0.079 Uiso calc R 1 . .
H H1B 0.8034 0.0159 1.0571 0.079 Uiso calc R 1 . .
C C2 0.6843(4) 0.11841(17) 0.9667(2) 0.0631(7) Uani d . 1 . .
H H2A 0.7801 0.1583 0.9440 0.076 Uiso calc R 1 . .
H H2B 0.6296 0.0834 0.8942 0.076 Uiso calc R 1 . .
C C3 0.4872(3) 0.15132(11) 1.11773(17) 0.0370(4) Uani d . 1 . .
C C4 0.3448(4) 0.18300(13) 1.2819(2) 0.0478(5) Uani d . 1 . .
C C5 0.3492(3) 0.20877(12) 0.90364(17) 0.0426(4) Uani d . 1 . .
H H5A 0.4394 0.2499 0.8790 0.051 Uiso calc R 1 . .
H H5B 0.2428 0.2346 0.9417 0.051 Uiso calc R 1 . .
C C6 0.2233(3) 0.16430(11) 0.78796(17) 0.0378(4) Uani d . 1 . .
C C7 0.2661(4) 0.16624(12) 0.67255(17) 0.0451(5) Uani d . 1 . .
H H7 0.3818 0.1951 0.6541 0.054 Uiso calc R 1 . .
C C8 -0.0433(3) 0.08538(11) 0.68491(19) 0.0428(4) Uani d . 1 . .

loop_
_atom_site_aniso_label
_atom_site_aniso_U_11
_atom_site_aniso_U_22
_atom_site_aniso_U_33
_atom_site_aniso_U_12
_atom_site_aniso_U_13
_atom_site_aniso_U_23
Cl1 0.0659(4) 0.0730(4) 0.0743(4) -0.0187(3) 0.0221(3) -0.0253(3)
S1 0.0642(4) 0.0707(4) 0.0407(3) 0.0175(3) 0.0133(3) 0.0086(3)
S2 0.0674(4) 0.0577(3) 0.0290(3) 0.0066(3) 0.0152(2) -0.0030(2)
N1 0.0391(8) 0.0492(9) 0.0307(8) 0.0022(7) 0.0131(6) -0.0022(7)
N2 0.0483(9) 0.0586(10) 0.0382(9) 0.0007(8) 0.0208(7) -0.0049(7)
N3 0.0869(15) 0.0758(14) 0.0499(11) -0.0106(11) 0.0390(11) -0.0082(10)
N4 0.0470(9) 0.0462(9) 0.0335(8) 0.0025(7) 0.0174(7) -0.0024(7)
C1 0.0546(13) 0.0878(18) 0.0591(14) 0.0197(13) 0.0218(11) 0.0030(13)
C2 0.0664(15) 0.0811(17) 0.0517(13) 0.0266(13) 0.0328(12) 0.0063(12)
C3 0.0369(9) 0.0420(10) 0.0328(9) -0.0068(8) 0.0108(7) -0.0030(7)
C4 0.0526(12) 0.0519(12) 0.0465(12) -0.0061(9) 0.0264(9) -0.0056(9)
C5 0.0517(11) 0.0417(10) 0.0356(9) 0.0012(8) 0.0140(8) -0.0005(8)
C6 0.0448(10) 0.0398(10) 0.0310(9) 0.0074(8) 0.0141(7) 0.0027(7)
C7 0.0549(12) 0.0498(11) 0.0345(10) 0.0026(9) 0.0191(9) 0.0019(8)
C8 0.0470(10) 0.0435(10) 0.0397(10) 0.0051(8) 0.0149(8) -0.0041(8)

loop_
_atom_type_symbol
_atom_type_description
_atom_type_scat_dispersion_real
_atom_type_scat_dispersion_imag
_atom_type_scat_source
C C 0.0033 0.0016 'International Tables Vol C Tables 4.2.6.8 and 6.1.1.4'
H H 0.0000 0.0000 'International Tables Vol C Tables 4.2.6.8 and 6.1.1.4'
N N 0.0061 0.0033 'International Tables Vol C Tables 4.2.6.8 and 6.1.1.4'
S S 0.1246 0.1234 'International Tables Vol C Tables 4.2.6.8 and 6.1.1.4'
Cl Cl 0.1484 0.1585 'International Tables Vol C Tables 4.2.6.8 and 6.1.1.4'

loop_
_geom_angle_atom_site_label_1
_geom_angle_atom_site_label_2
_geom_angle_atom_site_label_3
_geom_angle_site_symmetry_1
_geom_angle_site_symmetry_3
_geom_angle
_geom_angle_publ_flag
C3 S1 C1 . . 92.29(10) ?
C7 S2 C8 . . 88.08(10) ?
C3 N1 C2 . . 116.74(17) ?
C3 N1 C5 . . 123.40(16) ?
C2 N1 C5 . . 119.09(15) ?
C3 N2 C4 . . 118.19(18) ?
C8 N4 C6 . . 108.81(16) ?
C2 C1 S1 . . 108.40(16) ?
C2 C1 H1A . . 110.0 ?
S1 C1 H1A . . 110.0 ?
C2 C1 H1B . . 110.0 ?
S1 C1 H1B . . 110.0 ?
H1A C1 H1B . . 108.4 ?
N1 C2 C1 . . 109.89(18) ?
N1 C2 H2A . . 109.7 ?
C1 C2 H2A . . 109.7 ?
N1 C2 H2B . . 109.7 ?
C1 C2 H2B . . 109.7 ?
H2A C2 H2B . . 108.2 ?
N2 C3 N1 . . 122.18(17) ?
N2 C3 S1 . . 125.57(14) ?
N1 C3 S1 . . 112.25(14) ?
N3 C4 N2 . . 173.6(3) ?
N1 C5 C6 . . 111.98(15) ?
N1 C5 H5A . . 109.2 ?
C6 C5 H5A . . 109.2 ?
N1 C5 H5B . . 109.2 ?
C6 C5 H5B . . 109.2 ?
H5A C5 H5B . . 107.9 ?
C7 C6 N4 . . 115.37(17) ?
C7 C6 C5 . . 125.85(19) ?
N4 C6 C5 . . 118.78(16) ?
C6 C7 S2 . . 110.57(16) ?
C6 C7 H7 . . 124.7 ?
S2 C7 H7 . . 124.7 ?
N4 C8 S2 . . 117.15(16) ?
N4 C8 Cl1 . . 122.55(16) ?
S2 C8 Cl1 . . 120.29(12) ?

loop_
_geom_bond_atom_site_label_1
_geom_bond_atom_site_label_2
_geom_bond_site_symmetry_2
_geom_bond_distance
_geom_bond_publ_flag
Cl1 C8 . 1.715(2) ?
S1 C3 . 1.7471(19) ?
S1 C1 . 1.801(2) ?
S2 C7 . 1.709(2) ?
S2 C8 . 1.711(2) ?
N1 C3 . 1.328(2) ?
N1 C2 . 1.448(3) ?
N1 C5 . 1.459(2) ?
N2 C3 . 1.309(2) ?
N2 C4 . 1.328(3) ?
N3 C4 . 1.142(3) ?
N4 C8 . 1.291(2) ?
N4 C6 . 1.380(2) ?
C1 C2 . 1.472(3) ?
C1 H1A . 0.97 ?
C1 H1B . 0.97 ?
C2 H2A . 0.97 ?
C2 H2B . 0.97 ?
C5 C6 . 1.490(3) ?
C5 H5A . 0.97 ?
C5 H5B . 0.97 ?
C6 C7 . 1.355(3) ?
C7 H7 . 0.93 ?

loop_
_geom_torsion_atom_site_label_1
_geom_torsion_atom_site_label_2
_geom_torsion_atom_site_label_3
_geom_torsion_atom_site_label_4
_geom_torsion_site_symmetry_1
_geom_torsion_site_symmetry_2
_geom_torsion_site_symmetry_3
_geom_torsion_site_symmetry_4
_geom_torsion
_geom_torsion_publ_flag
C3 S1 C1 C2 . . . . 4.2(2) ?
C3 N1 C2 C1 . . . . 6.9(3) ?
C5 N1 C2 C1 . . . . 177.2(2) ?
S1 C1 C2 N1 . . . . -6.7(3) ?
C4 N2 C3 N1 . . . . -175.95(18) ?
C4 N2 C3 S1 . . . . 3.3(3) ?
C2 N1 C3 N2 . . . . 175.7(2) ?
C5 N1 C3 N2 . . . . 5.9(3) ?
C2 N1 C3 S1 . . . . -3.7(2) ?
C5 N1 C3 S1 . . . . -173.46(14) ?
C1 S1 C3 N2 . . . . -179.83(19) ?
C1 S1 C3 N1 . . . . -0.49(17) ?
C3 N2 C4 N3 . . . . 167(2) ?
C3 N1 C5 C6 . . . . -124.90(19) ?
C2 N1 C5 C6 . . . . 65.5(2) ?
C8 N4 C6 C7 . . . . -1.2(2) ?
C8 N4 C6 C5 . . . . 178.42(17) ?
N1 C5 C6 C7 . . . . -106.0(2) ?
N1 C5 C6 N4 . . . . 74.4(2) ?
N4 C6 C7 S2 . . . . 0.9(2) ?
C5 C6 C7 S2 . . . . -178.68(15) ?
C8 S2 C7 C6 . . . . -0.28(16) ?
C6 N4 C8 S2 . . . . 1.0(2) ?
C6 N4 C8 Cl1 . . . . -179.65(14) ?
C7 S2 C8 N4 . . . . -0.42(17) ?
C7 S2 C8 Cl1 . . . . -179.83(14) ?

loop_
_cod_related_entry_id
_cod_related_entry_database
_cod_related_entry_code
1 ChemSpider 30656202
